data_7064033
loop_
_publ_author_name
'Price, Lee'
'Li, Zonyuan'
'Zhang, Wei'

_publ_section_title
;
 Synthesis of a pyrroloquinoline-containing polycyclic scaffold via
 decarboxylative [3+2] cycloaddition and aza-Wittig reactions
;
_journal_issue 43
_journal_name_full 'New Journal of Chemistry'
_journal_page_first 18970
_journal_page_last 18973
_journal_paper_doi 10.1039/D5NJ03128A
_journal_volume 49
_journal_year 2025
_chemical_formula_sum 'C16 H19 N3 O'
_chemical_formula_weight 269.34
_space_group_crystal_system trigonal
_space_group_IT_number 148
_space_group_name_Hall '-R 3'
_space_group_name_H-M_alt 'R -3 :H'
_atom_sites_solution_hydrogens mixed
_atom_sites_solution_primary 'intrinsic phasing'
_atom_sites_solution_secondary 'Fourier difference maps'
_audit_creation_method SHELXL-2014/6
_audit_update_record
;
2025-05-13 deposited with the CCDC.	2025-10-01 downloaded from the CCDC.
;
_cell_angle_alpha 90
_cell_angle_beta 90
_cell_angle_gamma 120
_cell_formula_units_Z 18
_cell_length_a 24.7774(12)
_cell_length_b 24.7774(12)
_cell_length_c 14.0219(11)
_cell_measurement_reflns_used 9942
_cell_measurement_temperature 300(2)
_cell_measurement_theta_max 24.28
_cell_measurement_theta_min 2.85
_cell_volume 7455.0(8)
_computing_cell_refinement 'Bruker SAINT'
_computing_data_collection 'Bruker APEX4'
_computing_data_reduction 'Bruker SAINT'
_computing_molecular_graphics 'Bruker SHELXTL'
_computing_publication_material 'Bruker SHELXTL'
_computing_structure_refinement 'SHELXL-2014/6 (Sheldrick, 2014)'
_computing_structure_solution 'SHELXS-97 (Sheldrick 2008)'
_diffrn_ambient_temperature 300(2)
_diffrn_measured_fraction_theta_full 0.996
_diffrn_measured_fraction_theta_max 0.995
_diffrn_measurement_device_type 'Bruker APEX-IV photon 200'
_diffrn_measurement_method '\f and \w scans'
_diffrn_radiation_type MoK\a
_diffrn_radiation_wavelength 0.71073
_diffrn_reflns_av_R_equivalents 0.0378
_diffrn_reflns_av_unetI/netI 0.0153
_diffrn_reflns_Laue_measured_fraction_full 0.996
_diffrn_reflns_Laue_measured_fraction_max 0.995
_diffrn_reflns_limit_h_max 29
_diffrn_reflns_limit_h_min -29
_diffrn_reflns_limit_k_max 29
_diffrn_reflns_limit_k_min -29
_diffrn_reflns_limit_l_max 16
_diffrn_reflns_limit_l_min -16
_diffrn_reflns_number 45868
_diffrn_reflns_point_group_measured_fraction_full 0.996
_diffrn_reflns_point_group_measured_fraction_max 0.995
_diffrn_reflns_theta_full 25.242
_diffrn_reflns_theta_max 25.402
_diffrn_reflns_theta_min 2.901
_exptl_absorpt_coefficient_mu 0.069
_exptl_absorpt_correction_T_max 0.745
_exptl_absorpt_correction_T_min 0.691
_exptl_absorpt_correction_type multi-scan
_exptl_absorpt_process_details sadabs
_exptl_crystal_colour colourless
_exptl_crystal_density_diffrn 1.080
_exptl_crystal_description block
_exptl_crystal_F_000 2592
_exptl_crystal_size_max 0.320
_exptl_crystal_size_mid 0.240
_exptl_crystal_size_min 0.240
_refine_diff_density_max 0.196
_refine_diff_density_min -0.167
_refine_diff_density_rms 0.053
_refine_ls_extinction_method none
_refine_ls_goodness_of_fit_ref 1.047
_refine_ls_hydrogen_treatment mixed
_refine_ls_matrix_type full
_refine_ls_number_parameters 236
_refine_ls_number_reflns 3029
_refine_ls_number_restraints 71
_refine_ls_restrained_S_all 1.090
_refine_ls_R_factor_all 0.0804
_refine_ls_R_factor_gt 0.0595
_refine_ls_shift/su_max 0.003
_refine_ls_shift/su_mean 0.001
_refine_ls_structure_factor_coef Fsqd
_refine_ls_weighting_details 'w=1/[\s^2^(Fo^2^)+(0.1395P)^2^+4.6237P] where P=(Fo^2^+2Fc^2^)/3'
_refine_ls_weighting_scheme calc
_refine_ls_wR_factor_gt 0.2002
_refine_ls_wR_factor_ref 0.2328
_reflns_Friedel_coverage 0.000
_reflns_number_gt 2175
_reflns_number_total 3029
_reflns_threshold_expression 'I > 2\s(I)'
_cod_data_source_file d5nj03128a2.cif
_cod_data_source_block umd2944k_a
_cod_depositor_comments 'Adding full bibliography for 7064031--7064035.cif.'
_cod_original_cell_volume 7455.0(9)
_cod_database_code 7064033
_alert
; 
	
  platon level A alert 609 A associted with ABIN solvent void 
  Total solvent accessible volume / cell = 390.7 Ang^3 [5.2%]
  Total electron count / cell = 23.4 
  No change wad made to chemical formula iinforomation 
;
_shelx_space_group_comment
; 
The symmetry employed for this shelxl refinement is uniquely defined 
by the following loop, which should always be used as a source of 
symmetry information in preference to the above space-group names. 
They are only intended as comments. 
;
_shelx_estimated_absorpt_t_min 0.978
_shelx_estimated_absorpt_t_max 0.984
_shelxl_version_number 2014/6

loop_
_space_group_symop_operation_xyz
'x, y, z'
'-y, x-y, z'
'-x+y, -x, z'
'x+2/3, y+1/3, z+1/3'
'-y+2/3, x-y+1/3, z+1/3'
'-x+y+2/3, -x+1/3, z+1/3'
'x+1/3, y+2/3, z+2/3'
'-y+1/3, x-y+2/3, z+2/3'
'-x+y+1/3, -x+2/3, z+2/3'
'-x, -y, -z'
'y, -x+y, -z'
'x-y, x, -z'
'-x+2/3, -y+1/3, -z+1/3'
'y+2/3, -x+y+1/3, -z+1/3'
'x-y+2/3, x+1/3, -z+1/3'
'-x+1/3, -y+2/3, -z+2/3'
'y+1/3, -x+y+2/3, -z+2/3'
'x-y+1/3, x+2/3, -z+2/3'

loop_
_atom_site_label
_atom_site_type_symbol
_atom_site_fract_x
_atom_site_fract_y
_atom_site_fract_z
_atom_site_U_iso_or_equiv
_atom_site_adp_type
_atom_site_occupancy
_atom_site_site_symmetry_order
_atom_site_calc_flag
_atom_site_refinement_flags_posn
_atom_site_refinement_flags_adp
_atom_site_refinement_flags_occupancy
_atom_site_disorder_assembly
_atom_site_disorder_group
O1 O 0.6751(8) 0.8239(6) 0.4435(9) 0.109(3) Uani 0.53(3) 1 d D U P A 1
N2 N 0.6168(6) 0.7227(4) 0.4375(8) 0.066(2) Uani 0.53(3) 1 d D U P A 1
O1A O 0.6990(10) 0.8450(7) 0.4340(10) 0.113(4) Uani 0.47(3) 1 d D U P A 2
N2A N 0.6360(7) 0.7326(7) 0.4312(12) 0.084(3) Uani 0.47(3) 1 d D U P A 2
N1 N 0.75670(10) 0.71098(9) 0.45362(13) 0.0704(6) Uani 1 1 d . . . . .
N3 N 0.59921(10) 0.62241(12) 0.44150(14) 0.0757(6) Uani 1 1 d . . . . .
C1 C 0.77960(15) 0.77590(13) 0.42508(19) 0.0898(9) Uani 1 1 d . . . . .
C2 C 0.72371(15) 0.76987(13) 0.36348(18) 0.0890(8) Uani 1 1 d D . . . .
H2A H 0.7381 0.7955 0.3057 0.107 Uiso 0.53(3) 1 calc R U P A 1
H2B H 0.7397 0.7937 0.3043 0.107 Uiso 0.47(3) 1 calc R U P A 2
C3 C 0.6733(5) 0.7762(6) 0.4144(12) 0.089(3) Uani 0.53(3) 1 d D U P A 1
C3A C 0.6862(7) 0.7920(7) 0.4165(15) 0.091(3) Uani 0.47(3) 1 d D U P A 2
C4 C 0.63204(13) 0.67709(14) 0.40779(15) 0.0721(7) Uani 1 1 d . . . . .
C6 C 0.58458(13) 0.51838(15) 0.4398(2) 0.0872(8) Uani 1 1 d . . . . .
H6 H 0.5432 0.5027 0.4575 0.105 Uiso 1 1 calc R U . . .
C5 C 0.62242(11) 0.58164(12) 0.42289(15) 0.0675(6) Uani 1 1 d . . . . .
C7 C 0.60828(17) 0.47827(14) 0.4303(2) 0.0964(9) Uani 1 1 d . . . . .
H7 H 0.5825 0.4358 0.4412 0.116 Uiso 1 1 calc R U . . .
C8 C 0.66833(17) 0.50024(16) 0.4056(2) 0.0961(9) Uani 1 1 d . . . . .
H8 H 0.6842 0.4733 0.4010 0.115 Uiso 1 1 calc R U . . .
C9 C 0.70591(13) 0.56287(14) 0.38703(19) 0.0815(8) Uani 1 1 d . . . . .
H9 H 0.7471 0.5777 0.3689 0.098 Uiso 1 1 calc R U . . .
C10 C 0.68424(11) 0.60421(11) 0.39461(15) 0.0659(6) Uani 1 1 d . . . . .
C11 C 0.72472(11) 0.67158(12) 0.37069(14) 0.0675(6) Uani 1 1 d . . . . .
H11 H 0.7548 0.6770 0.3209 0.081 Uiso 1 1 calc R U . . .
C12 C 0.68624(12) 0.70051(12) 0.34056(15) 0.0720(7) Uani 1 1 d . . . . .
H12 H 0.6734 0.6923 0.2736 0.086 Uiso 1 1 calc R U . . .
C13 C 0.83787(18) 0.8019(2) 0.3615(3) 0.1324(15) Uani 1 1 d . . . . .
H13A H 0.8505 0.8440 0.3438 0.199 Uiso 1 1 calc R U . . .
H13B H 0.8285 0.7768 0.3052 0.199 Uiso 1 1 calc R U . . .
H13C H 0.8710 0.8012 0.3959 0.199 Uiso 1 1 calc R U . . .
C14 C 0.7937(2) 0.81517(16) 0.5147(2) 0.1213(13) Uani 1 1 d . . . . .
H14A H 0.8086 0.8578 0.4972 0.182 Uiso 1 1 calc R U . . .
H14B H 0.8249 0.8124 0.5514 0.182 Uiso 1 1 calc R U . . .
H14C H 0.7564 0.8001 0.5520 0.182 Uiso 1 1 calc R U . . .
C15 C 0.5636(5) 0.7099(5) 0.4976(4) 0.066(3) Uani 0.48(2) 1 d D U P A 1
H15A H 0.5741 0.7461 0.5369 0.079 Uiso 0.48(2) 1 calc R U P A 1
H15B H 0.5544 0.6753 0.5397 0.079 Uiso 0.48(2) 1 calc R U P A 1
C16 C 0.5077(6) 0.6947(7) 0.4401(10) 0.097(3) Uani 0.48(2) 1 d D U P A 1
H16A H 0.4782 0.6994 0.4786 0.146 Uiso 0.48(2) 1 calc R U P A 1
H16B H 0.4890 0.6525 0.4180 0.146 Uiso 0.48(2) 1 calc R U P A 1
H16C H 0.5195 0.7224 0.3864 0.146 Uiso 0.48(2) 1 calc R U P A 1
C15A C 0.5888(7) 0.7347(7) 0.4917(6) 0.092(3) Uani 0.52(2) 1 d D U P A 2
H15C H 0.6061 0.7765 0.5173 0.110 Uiso 0.52(2) 1 calc R U P A 2
H15D H 0.5800 0.7066 0.5452 0.110 Uiso 0.52(2) 1 calc R U P A 2
C16A C 0.5290(7) 0.7177(8) 0.4429(9) 0.109(3) Uani 0.52(2) 1 d D U P A 2
H16D H 0.4984 0.7128 0.4894 0.164 Uiso 0.52(2) 1 calc R U P A 2
H16E H 0.5146 0.6793 0.4088 0.164 Uiso 0.52(2) 1 calc R U P A 2
H16F H 0.5354 0.7501 0.3989 0.164 Uiso 0.52(2) 1 calc R U P A 2
H1 H 0.7885(13) 0.7071(12) 0.477(2) 0.082(8) Uiso 1 1 d . . . . .

loop_
_atom_site_aniso_label
_atom_site_aniso_U_11
_atom_site_aniso_U_22
_atom_site_aniso_U_33
_atom_site_aniso_U_23
_atom_site_aniso_U_13
_atom_site_aniso_U_12
O1 0.170(8) 0.058(4) 0.104(4) -0.014(4) -0.033(5) 0.061(5)
N2 0.088(5) 0.094(4) 0.046(3) -0.008(3) -0.001(3) 0.069(3)
O1A 0.181(10) 0.064(5) 0.096(5) -0.015(5) -0.043(6) 0.063(6)
N2A 0.088(6) 0.138(7) 0.057(4) -0.016(4) -0.006(4) 0.080(5)
N1 0.0774(13) 0.0825(13) 0.0489(10) 0.0009(8) -0.0095(8) 0.0382(11)
N3 0.0816(13) 0.1059(16) 0.0547(11) -0.0077(11) 0.0009(9) 0.0583(13)
C1 0.109(2) 0.0844(17) 0.0594(14) 0.0057(12) -0.0144(13) 0.0359(15)
C2 0.129(2) 0.0896(18) 0.0516(13) 0.0029(12) -0.0174(14) 0.0571(17)
C3 0.141(7) 0.077(5) 0.052(4) -0.017(4) -0.035(5) 0.058(5)
C3A 0.148(7) 0.078(6) 0.068(5) -0.017(5) -0.039(5) 0.072(5)
C4 0.0968(18) 0.1057(19) 0.0416(11) -0.0141(12) -0.0135(11) 0.0714(17)
C6 0.0782(16) 0.102(2) 0.0703(16) -0.0070(14) -0.0015(12) 0.0366(15)
C5 0.0748(14) 0.0872(16) 0.0468(11) -0.0100(10) -0.0039(9) 0.0453(13)
C7 0.121(3) 0.0789(17) 0.0842(19) -0.0133(14) -0.0198(17) 0.0461(17)
C8 0.116(2) 0.104(2) 0.091(2) -0.0216(16) -0.0231(17) 0.072(2)
C9 0.0859(17) 0.099(2) 0.0760(16) -0.0181(14) -0.0122(12) 0.0588(16)
C10 0.0717(13) 0.0864(15) 0.0470(11) -0.0122(10) -0.0064(9) 0.0451(12)
C11 0.0710(13) 0.0920(16) 0.0425(10) -0.0027(10) 0.0024(9) 0.0430(12)
C12 0.0932(16) 0.0973(17) 0.0362(10) -0.0049(10) -0.0080(10) 0.0556(14)
C13 0.111(3) 0.129(3) 0.105(3) 0.038(2) 0.004(2) 0.021(2)
C14 0.167(3) 0.095(2) 0.088(2) -0.0189(16) -0.049(2) 0.055(2)
C15 0.078(4) 0.075(4) 0.055(3) -0.007(2) 0.011(2) 0.046(3)
C16 0.084(5) 0.112(7) 0.099(5) 0.001(5) 0.003(4) 0.052(5)
C15A 0.097(5) 0.101(5) 0.083(4) -0.003(3) 0.008(3) 0.054(4)
C16A 0.099(6) 0.127(8) 0.110(5) -0.015(5) 0.002(5) 0.062(5)

loop_
_atom_type_symbol
_atom_type_description
_atom_type_scat_dispersion_real
_atom_type_scat_dispersion_imag
_atom_type_scat_source
C C 0.0033 0.0016 'International Tables Vol C Tables 4.2.6.8 and 6.1.1.4'
H H 0.0000 0.0000 'International Tables Vol C Tables 4.2.6.8 and 6.1.1.4'
N N 0.0061 0.0033 'International Tables Vol C Tables 4.2.6.8 and 6.1.1.4'
O O 0.0106 0.0060 'International Tables Vol C Tables 4.2.6.8 and 6.1.1.4'

loop_
_geom_angle_atom_site_label_1
_geom_angle_atom_site_label_2
_geom_angle_atom_site_label_3
_geom_angle
_geom_angle_site_symmetry_1
_geom_angle_site_symmetry_3
_geom_angle_publ_flag
C3 N2 C4 98.5(9) . . ?
C3 N2 C15 134.8(9) . . ?
C4 N2 C15 124.6(7) . . ?
C4 N2A C3A 127.2(10) . . ?
C4 N2A C15A 121.2(11) . . ?
C3A N2A C15A 110.8(11) . . ?
C1 N1 C11 107.26(18) . . ?
C1 N1 H1 109.7(17) . . ?
C11 N1 H1 115.4(18) . . ?
C4 N3 C5 114.8(2) . . ?
N1 C1 C14 108.4(2) . . ?
N1 C1 C13 112.6(3) . . ?
C14 C1 C13 110.1(3) . . ?
N1 C1 C2 101.9(2) . . ?
C14 C1 C2 115.1(3) . . ?
C13 C1 C2 108.6(2) . . ?
C3A C2 C12 112.3(6) . . ?
C3 C2 C12 98.5(5) . . ?
C3A C2 C1 111.8(9) . . ?
C3 C2 C1 117.6(8) . . ?
C12 C2 C1 103.5(2) . . ?
C3 C2 H2A 112.0 . . ?
C12 C2 H2A 112.0 . . ?
C1 C2 H2A 112.0 . . ?
C3A C2 H2B 109.7 . . ?
C12 C2 H2B 109.7 . . ?
C1 C2 H2B 109.7 . . ?
O1 C3 N2 111.8(10) . . ?
O1 C3 C2 128.4(9) . . ?
N2 C3 C2 119.7(9) . . ?
O1A C3A N2A 136.8(12) . . ?
O1A C3A C2 128.8(11) . . ?
N2A C3A C2 94.4(8) . . ?
N3 C4 N2A 131.8(7) . . ?
N3 C4 N2 117.0(5) . . ?
N3 C4 C12 128.1(2) . . ?
N2A C4 C12 99.3(6) . . ?
N2 C4 C12 114.8(5) . . ?
C7 C6 C5 120.2(3) . . ?
C7 C6 H6 119.9 . . ?
C5 C6 H6 119.9 . . ?
C6 C5 C10 119.1(2) . . ?
C6 C5 N3 119.3(2) . . ?
C10 C5 N3 121.4(2) . . ?
C8 C7 C6 120.7(3) . . ?
C8 C7 H7 119.6 . . ?
C6 C7 H7 119.6 . . ?
C7 C8 C9 119.4(3) . . ?
C7 C8 H8 120.3 . . ?
C9 C8 H8 120.3 . . ?
C8 C9 C10 121.9(3) . . ?
C8 C9 H9 119.1 . . ?
C10 C9 H9 119.1 . . ?
C9 C10 C5 118.7(2) . . ?
C9 C10 C11 121.3(2) . . ?
C5 C10 C11 119.9(2) . . ?
N1 C11 C10 113.73(17) . . ?
N1 C11 C12 99.48(19) . . ?
C10 C11 C12 111.3(2) . . ?
N1 C11 H11 110.6 . . ?
C10 C11 H11 110.6 . . ?
C12 C11 H11 110.6 . . ?
C4 C12 C11 107.21(19) . . ?
C4 C12 C2 103.1(2) . . ?
C11 C12 C2 107.6(2) . . ?
C4 C12 H12 112.8 . . ?
C11 C12 H12 112.8 . . ?
C2 C12 H12 112.8 . . ?
C1 C13 H13A 109.5 . . ?
C1 C13 H13B 109.5 . . ?
H13A C13 H13B 109.5 . . ?
C1 C13 H13C 109.5 . . ?
H13A C13 H13C 109.5 . . ?
H13B C13 H13C 109.5 . . ?
C1 C14 H14A 109.5 . . ?
C1 C14 H14B 109.5 . . ?
H14A C14 H14B 109.5 . . ?
C1 C14 H14C 109.5 . . ?
H14A C14 H14C 109.5 . . ?
H14B C14 H14C 109.5 . . ?
N2 C15 C16 111.7(8) . . ?
N2 C15 H15A 109.3 . . ?
C16 C15 H15A 109.3 . . ?
N2 C15 H15B 109.3 . . ?
C16 C15 H15B 109.3 . . ?
H15A C15 H15B 107.9 . . ?
C15 C16 H16A 109.5 . . ?
C15 C16 H16B 109.5 . . ?
H16A C16 H16B 109.5 . . ?
C15 C16 H16C 109.5 . . ?
H16A C16 H16C 109.5 . . ?
H16B C16 H16C 109.5 . . ?
N2A C15A C16A 115.0(10) . . ?
N2A C15A H15C 108.5 . . ?
C16A C15A H15C 108.5 . . ?
N2A C15A H15D 108.5 . . ?
C16A C15A H15D 108.5 . . ?
H15C C15A H15D 107.5 . . ?
C15A C16A H16D 109.5 . . ?
C15A C16A H16E 109.5 . . ?
H16D C16A H16E 109.5 . . ?
C15A C16A H16F 109.5 . . ?
H16D C16A H16F 109.5 . . ?
H16E C16A H16F 109.5 . . ?

loop_
_geom_bond_atom_site_label_1
_geom_bond_atom_site_label_2
_geom_bond_distance
_geom_bond_site_symmetry_2
_geom_bond_publ_flag
O1 C3 1.230(5) . ?
N2 C3 1.403(5) . ?
N2 C4 1.422(10) . ?
N2 C15 1.459(9) . ?
O1A C3A 1.212(5) . ?
N2A C4 1.369(14) . ?
N2A C3A 1.390(5) . ?
N2A C15A 1.466(9) . ?
N1 C1 1.469(3) . ?
N1 C11 1.469(3) . ?
N1 H1 0.90(3) . ?
N3 C4 1.272(3) . ?
N3 C5 1.414(3) . ?
C1 C14 1.519(4) . ?
C1 C13 1.537(5) . ?
C1 C2 1.575(4) . ?
C2 C3A 1.492(5) . ?
C2 C3 1.515(5) . ?
C2 C12 1.524(4) . ?
C2 H2A 0.9800 . ?
C2 H2B 0.9800 . ?
C4 C12 1.500(4) . ?
C6 C7 1.390(4) . ?
C6 C5 1.386(4) . ?
C6 H6 0.9300 . ?
C5 C10 1.400(3) . ?
C7 C8 1.349(5) . ?
C7 H7 0.9300 . ?
C8 C9 1.377(4) . ?
C8 H8 0.9300 . ?
C9 C10 1.378(3) . ?
C9 H9 0.9300 . ?
C10 C11 1.494(3) . ?
C11 C12 1.512(3) . ?
C11 H11 0.9800 . ?
C12 H12 0.9800 . ?
C13 H13A 0.9600 . ?
C13 H13B 0.9600 . ?
C13 H13C 0.9600 . ?
C14 H14A 0.9600 . ?
C14 H14B 0.9600 . ?
C14 H14C 0.9600 . ?
C15 C16 1.479(8) . ?
C15 H15A 0.9700 . ?
C15 H15B 0.9700 . ?
C16 H16A 0.9600 . ?
C16 H16B 0.9600 . ?
C16 H16C 0.9600 . ?
C15A C16A 1.490(8) . ?
C15A H15C 0.9700 . ?
C15A H15D 0.9700 . ?
C16A H16D 0.9600 . ?
C16A H16E 0.9600 . ?
C16A H16F 0.9600 . ?

loop_
_geom_hbond_atom_site_label_D
_geom_hbond_atom_site_label_H
_geom_hbond_atom_site_label_A
_geom_hbond_distance_DH
_geom_hbond_distance_HA
_geom_hbond_distance_DA
_geom_hbond_angle_DHA
_geom_hbond_site_symmetry_A
C12 H12 N1 0.98 2.66 3.549(3) 150.5 8_654
N1 H1 O1 0.90(3) 2.35(3) 3.229(11) 166(2) 12_656
N1 H1 O1A 0.90(3) 2.13(3) 3.016(11) 166(3) 12_656

loop_
_geom_torsion_atom_site_label_1
_geom_torsion_atom_site_label_2
_geom_torsion_atom_site_label_3
_geom_torsion_atom_site_label_4
_geom_torsion
_geom_torsion_site_symmetry_1
_geom_torsion_site_symmetry_2
_geom_torsion_site_symmetry_3
_geom_torsion_site_symmetry_4
_geom_torsion_publ_flag
C11 N1 C1 C14 161.9(3) . . . . ?
C11 N1 C1 C13 -76.0(3) . . . . ?
C11 N1 C1 C2 40.1(3) . . . . ?
N1 C1 C2 C3A 104.0(7) . . . . ?
C14 C1 C2 C3A -13.0(7) . . . . ?
C13 C1 C2 C3A -136.9(7) . . . . ?
N1 C1 C2 C3 90.2(6) . . . . ?
C14 C1 C2 C3 -26.8(6) . . . . ?
C13 C1 C2 C3 -150.7(6) . . . . ?
N1 C1 C2 C12 -17.1(3) . . . . ?
C14 C1 C2 C12 -134.1(3) . . . . ?
C13 C1 C2 C12 102.0(3) . . . . ?
C4 N2 C3 O1 -172.4(14) . . . . ?
C15 N2 C3 O1 -9(3) . . . . ?
C4 N2 C3 C2 5.1(17) . . . . ?
C15 N2 C3 C2 168.1(11) . . . . ?
C12 C2 C3 O1 -173.9(18) . . . . ?
C1 C2 C3 O1 76(2) . . . . ?
C12 C2 C3 N2 9.1(16) . . . . ?
C1 C2 C3 N2 -101.0(14) . . . . ?
C4 N2A C3A O1A -177(2) . . . . ?
C15A N2A C3A O1A -7(4) . . . . ?
C4 N2A C3A C2 5(2) . . . . ?
C15A N2A C3A C2 174.9(12) . . . . ?
C12 C2 C3A O1A -169(2) . . . . ?
C1 C2 C3A O1A 75(2) . . . . ?
C12 C2 C3A N2A 8.9(16) . . . . ?
C1 C2 C3A N2A -106.9(13) . . . . ?
C5 N3 C4 N2A -159.0(10) . . . . ?
C5 N3 C4 N2 -169.9(6) . . . . ?
C5 N3 C4 C12 9.3(3) . . . . ?
C3A N2A C4 N3 155.1(16) . . . . ?
C15A N2A C4 N3 -14.1(19) . . . . ?
C3A N2A C4 C12 -16(2) . . . . ?
C15A N2A C4 C12 175.2(12) . . . . ?
C3 N2 C4 N3 160.5(9) . . . . ?
C15 N2 C4 N3 -4.9(13) . . . . ?
C3 N2 C4 C12 -18.8(12) . . . . ?
C15 N2 C4 C12 175.9(8) . . . . ?
C7 C6 C5 C10 1.2(4) . . . . ?
C7 C6 C5 N3 -174.1(2) . . . . ?
C4 N3 C5 C6 -167.5(2) . . . . ?
C4 N3 C5 C10 17.3(3) . . . . ?
C5 C6 C7 C8 0.6(4) . . . . ?
C6 C7 C8 C9 -1.7(5) . . . . ?
C7 C8 C9 C10 1.1(4) . . . . ?
C8 C9 C10 C5 0.6(4) . . . . ?
C8 C9 C10 C11 -177.6(2) . . . . ?
C6 C5 C10 C9 -1.8(3) . . . . ?
N3 C5 C10 C9 173.4(2) . . . . ?
C6 C5 C10 C11 176.5(2) . . . . ?
N3 C5 C10 C11 -8.3(3) . . . . ?
C1 N1 C11 C10 -164.3(2) . . . . ?
C1 N1 C11 C12 -46.0(2) . . . . ?
C9 C10 C11 N1 -94.7(3) . . . . ?
C5 C10 C11 N1 87.0(3) . . . . ?
C9 C10 C11 C12 153.9(2) . . . . ?
C5 C10 C11 C12 -24.3(3) . . . . ?
N3 C4 C12 C11 -40.4(3) . . . . ?
N2A C4 C12 C11 130.8(8) . . . . ?
N2 C4 C12 C11 138.8(6) . . . . ?
N3 C4 C12 C2 -153.8(2) . . . . ?
N2A C4 C12 C2 17.4(8) . . . . ?
N2 C4 C12 C2 25.4(6) . . . . ?
N1 C11 C12 C4 -77.2(2) . . . . ?
C10 C11 C12 C4 42.9(2) . . . . ?
N1 C11 C12 C2 33.1(2) . . . . ?
C10 C11 C12 C2 153.25(19) . . . . ?
C3A C2 C12 C4 -17.7(10) . . . . ?
C3 C2 C12 C4 -18.2(8) . . . . ?
C1 C2 C12 C4 103.0(2) . . . . ?
C3A C2 C12 C11 -130.8(10) . . . . ?
C3 C2 C12 C11 -131.3(7) . . . . ?
C1 C2 C12 C11 -10.1(3) . . . . ?
C3 N2 C15 C16 109.4(17) . . . . ?
C4 N2 C15 C16 -91.2(12) . . . . ?
C4 N2A C15A C16A -77.0(16) . . . . ?
C3A N2A C15A C16A 112.1(16) . . . . ?
